data_4342589
loop_
_publ_author_name
'Oliynyk, Anton O.'
'Stoyko, Stanislav S.'
'Mar, Arthur'

_publ_section_title
;
 Many Metals Make the Cut: Quaternary Rare-Earth Germanides RE4M2InGe4 (M
 = Fe, Co, Ni, Ru, Rh, Ir) and RE4RhInGe4 Derived from Excision of Slabs
 in RE2InGe2.
;
_journal_issue 6
_journal_name_full 'Inorganic chemistry'
_journal_page_first 2780
_journal_page_last 2792
_journal_paper_doi 10.1021/ic502955h
_journal_volume 54
_journal_year 2015
_chemical_formula_structural 'Sm4 Co2 In Ge4'
_chemical_formula_sum 'Co2 Ge4 In Sm4'
_chemical_formula_weight 1124.44
_chemical_name_common 'samarium cobalt indium germanide (4/2/1/4)'
_chemical_name_systematic 'samarium cobalt indium germanide (4/2/1/4)'
_space_group_crystal_system monoclinic
_space_group_IT_number 12
_space_group_name_Hall '-C 2y'
_space_group_name_H-M_alt 'C 1 2/m 1'
_symmetry_space_group_name_Hall '-C 2y'
_symmetry_space_group_name_H-M 'C 1 2/m 1'
_atom_sites_solution_primary direct
_atom_sites_solution_secondary difmap
_audit_creation_method SHELXL-2013
_cell_angle_alpha 90
_cell_angle_beta 107.6415(10)
_cell_angle_gamma 90
_cell_formula_units_Z 2
_cell_length_a 15.6336(12)
_cell_length_b 4.2723(3)
_cell_length_c 7.1131(6)
_cell_measurement_reflns_used 4401
_cell_measurement_temperature 173(2)
_cell_measurement_theta_max 33.08
_cell_measurement_theta_min 2.73
_cell_volume 452.75(6)
_computing_cell_refinement 'Bruker SAINT 8.27B (Bruker, 2011)'
_computing_data_collection 'Bruker APEX 2 (Bruker, 2008)'
_computing_data_reduction 'Bruker SAINT 8.27B'
_computing_molecular_graphics 'ATOMS 5.1 (Dowty, 1999)'
_computing_publication_material 'Bruker SHELXTL'
_computing_structure_refinement 'Bruker SHELXTL'
_computing_structure_solution 'Bruker SHELXTL'
_diffrn_ambient_temperature 173(2)
_diffrn_measured_fraction_theta_full 1.000
_diffrn_measured_fraction_theta_max 0.991
_diffrn_measurement_device_type 'Bruker PLATFORM/SMART APEX II CCD'
_diffrn_measurement_method '\w and \f scans'
_diffrn_radiation_type MoK\a
_diffrn_radiation_wavelength 0.71073
_diffrn_reflns_av_R_equivalents 0.0208
_diffrn_reflns_av_unetI/netI 0.0192
_diffrn_reflns_Laue_measured_fraction_full 1.000
_diffrn_reflns_Laue_measured_fraction_max 0.991
_diffrn_reflns_limit_h_max 24
_diffrn_reflns_limit_h_min -24
_diffrn_reflns_limit_k_max 6
_diffrn_reflns_limit_k_min -6
_diffrn_reflns_limit_l_max 10
_diffrn_reflns_limit_l_min -10
_diffrn_reflns_number 3307
_diffrn_reflns_point_group_measured_fraction_full 1.000
_diffrn_reflns_point_group_measured_fraction_max 0.991
_diffrn_reflns_theta_full 25.242
_diffrn_reflns_theta_max 33.252
_diffrn_reflns_theta_min 2.734
_diffrn_source 'fine-focus sealed tube'
_exptl_absorpt_coefficient_mu 44.515
_exptl_absorpt_correction_T_max 0.4767
_exptl_absorpt_correction_T_min 0.0502
_exptl_absorpt_correction_type numerical
_exptl_absorpt_process_details 'Bruker SHELXTL (Sheldrick, 2013)'
_exptl_crystal_colour grey
_exptl_crystal_density_diffrn 8.248
_exptl_crystal_density_method 'not measured'
_exptl_crystal_description irregular
_exptl_crystal_F_000 958
_exptl_crystal_size_max 0.127
_exptl_crystal_size_mid 0.036
_exptl_crystal_size_min 0.029
_refine_diff_density_max 1.755
_refine_diff_density_min -1.359
_refine_diff_density_rms 0.270
_refine_ls_extinction_coef 0.00075(5)
_refine_ls_extinction_expression Fc^*^=kFc[1+0.001xFc^2^\l^3^/sin(2\q)]^-1/4^
_refine_ls_extinction_method SHELXL
_refine_ls_goodness_of_fit_ref 1.104
_refine_ls_hydrogen_treatment undef
_refine_ls_matrix_type full
_refine_ls_number_parameters 37
_refine_ls_number_reflns 959
_refine_ls_number_restraints 0
_refine_ls_restrained_S_all 1.104
_refine_ls_R_factor_all 0.0182
_refine_ls_R_factor_gt 0.0158
_refine_ls_shift/su_max 0.001
_refine_ls_shift/su_mean 0.000
_refine_ls_structure_factor_coef Fsqd
_refine_ls_weighting_details 'w=1/[\s^2^(Fo^2^)+(0.0125P)^2^+2.0446P] where P=(Fo^2^+2Fc^2^)/3'
_refine_ls_weighting_scheme calc
_refine_ls_wR_factor_gt 0.0328
_refine_ls_wR_factor_ref 0.0334
_reflns_Friedel_coverage 0.000
_reflns_number_gt 897
_reflns_number_total 959
_reflns_threshold_expression 'I > 2\s(I)'
_cod_data_source_file ic502955h_si_003.cif
_cod_data_source_block Sm4Co2InGe4
_cod_depositor_comments 'Adding full bibliography for 4342570--4342590.cif.'
_cod_database_code 4342589
_shelx_space_group_comment
;
The symmetry employed for this shelxl refinement is uniquely defined
by the following loop, which should always be used as a source of
symmetry information in preference to the above space-group names.
They are only intended as comments.
;
_shelx_estimated_absorpt_t_min 0.070
_shelx_estimated_absorpt_t_max 0.358
_shelxl_version_number 2013-4

loop_
_space_group_symop_operation_xyz
'x, y, z'
'-x, y, -z'
'x+1/2, y+1/2, z'
'-x+1/2, y+1/2, -z'
'-x, -y, -z'
'x, -y, z'
'-x+1/2, -y+1/2, -z'
'x+1/2, -y+1/2, z'

loop_
_atom_site_label
_atom_site_type_symbol
_atom_site_fract_x
_atom_site_fract_y
_atom_site_fract_z
_atom_site_U_iso_or_equiv
_atom_site_adp_type
_atom_site_occupancy
_atom_site_site_symmetry_order
_atom_site_calc_flag
_atom_site_refinement_flags_posn
_atom_site_refinement_flags_adp
_atom_site_refinement_flags_occupancy
Sm1 Sm 0.34636(2) 0.0000 0.05959(3) 0.00607(6) Uani 1 2 d S T P
Sm2 Sm 0.58881(2) 0.0000 0.38273(3) 0.00549(6) Uani 1 2 d S T P
Co Co 0.21945(4) 0.0000 0.62585(9) 0.00655(12) Uani 1 2 d S T P
In In 0.0000 0.0000 0.0000 0.00742(14) Uani 0.973(2) 4 d S T .
Ge1 Ge 0.06703(3) 0.0000 0.65687(7) 0.00595(10) Uani 1 2 d S T P
Ge2 Ge 0.20766(3) 0.0000 0.27226(7) 0.00609(10) Uani 1 2 d S T P

loop_
_atom_site_aniso_label
_atom_site_aniso_U_11
_atom_site_aniso_U_22
_atom_site_aniso_U_33
_atom_site_aniso_U_23
_atom_site_aniso_U_13
_atom_site_aniso_U_12
Sm1 0.00691(11) 0.00587(10) 0.00506(10) 0.000 0.00125(7) 0.000
Sm2 0.00612(11) 0.00465(10) 0.00609(10) 0.000 0.00247(8) 0.000
Co 0.0068(3) 0.0055(3) 0.0073(3) 0.000 0.0021(2) 0.000
In 0.0084(2) 0.0072(2) 0.0070(2) 0.000 0.00303(16) 0.000
Ge1 0.0066(2) 0.0056(2) 0.0056(2) 0.000 0.00180(16) 0.000
Ge2 0.0082(2) 0.0045(2) 0.0061(2) 0.000 0.00277(16) 0.000

loop_
_atom_type_symbol
_atom_type_description
_atom_type_scat_dispersion_real
_atom_type_scat_dispersion_imag
_atom_type_scat_source
Co Co 0.3494 0.9721 'International Tables Vol C Tables 4.2.6.8 and 6.1.1.4'
Ge Ge 0.1547 1.8001 'International Tables Vol C Tables 4.2.6.8 and 6.1.1.4'
In In -0.7276 1.3100 'International Tables Vol C Tables 4.2.6.8 and 6.1.1.4'
Sm Sm -0.1638 3.4418 'International Tables Vol C Tables 4.2.6.8 and 6.1.1.4'

loop_
_geom_angle_atom_site_label_1
_geom_angle_atom_site_label_2
_geom_angle_atom_site_label_3
_geom_angle
_geom_angle_site_symmetry_1
_geom_angle_site_symmetry_3
Ge1 Sm1 Ge1 92.066(15) 7_556 7_546
Ge1 Sm1 Ge2 84.712(13) 7_556 .
Ge1 Sm1 Ge2 84.712(13) 7_546 .
Ge1 Sm1 Ge2 167.102(15) 7_556 7_545
Ge1 Sm1 Ge2 89.105(11) 7_546 7_545
Ge2 Sm1 Ge2 108.185(12) . 7_545
Ge1 Sm1 Ge2 89.105(11) 7_556 7
Ge1 Sm1 Ge2 167.102(15) 7_546 7
Ge2 Sm1 Ge2 108.185(12) . 7
Ge2 Sm1 Ge2 86.947(15) 7_545 7
Ge1 Sm1 Co 133.948(8) 7_556 1_554
Ge1 Sm1 Co 133.948(8) 7_546 1_554
Ge2 Sm1 Co 99.117(17) . 1_554
Ge2 Sm1 Co 45.866(9) 7_545 1_554
Ge2 Sm1 Co 45.866(8) 7 1_554
Ge1 Sm1 In 55.091(10) 7_556 3
Ge1 Sm1 In 110.455(12) 7_546 3
Ge2 Sm1 In 136.319(6) . 3
Ge2 Sm1 In 112.606(11) 7_545 3
Ge2 Sm1 In 60.216(9) 7 3
Co Sm1 In 98.100(11) 1_554 3
Ge1 Sm1 In 110.455(12) 7_556 3_545
Ge1 Sm1 In 55.091(10) 7_546 3_545
Ge2 Sm1 In 136.319(6) . 3_545
Ge2 Sm1 In 60.216(9) 7_545 3_545
Ge2 Sm1 In 112.606(11) 7 3_545
Co Sm1 In 98.100(11) 1_554 3_545
In Sm1 In 79.633(8) 3 3_545
Ge1 Sm1 Co 44.075(14) 7_556 7_556
Ge1 Sm1 Co 99.693(14) 7_546 7_556
Ge2 Sm1 Co 43.332(9) . 7_556
Ge2 Sm1 Co 148.093(15) 7_545 7_556
Ge2 Sm1 Co 90.068(12) 7 7_556
Co Sm1 Co 114.438(13) 1_554 7_556
In Sm1 Co 93.058(9) 3 7_556
In Sm1 Co 147.386(12) 3_545 7_556
Ge1 Sm1 Co 99.693(14) 7_556 7_546
Ge1 Sm1 Co 44.075(14) 7_546 7_546
Ge2 Sm1 Co 43.332(9) . 7_546
Ge2 Sm1 Co 90.068(12) 7_545 7_546
Ge2 Sm1 Co 148.093(15) 7 7_546
Co Sm1 Co 114.438(13) 1_554 7_546
In Sm1 Co 147.386(12) 3 7_546
In Sm1 Co 93.058(9) 3_545 7_546
Co Sm1 Co 76.058(14) 7_556 7_546
Ge1 Sm1 Sm1 140.209(14) 7_556 7_545
Ge1 Sm1 Sm1 84.796(10) 7_546 7_545
Ge2 Sm1 Sm1 55.497(10) . 7_545
Ge2 Sm1 Sm1 52.688(10) 7_545 7_545
Ge2 Sm1 Sm1 102.419(12) 7 7_545
Co Sm1 Sm1 61.878(11) 1_554 7_545
In Sm1 Sm1 159.861(11) 3 7_545
In Sm1 Sm1 100.053(7) 3_545 7_545
Co Sm1 Sm1 97.320(13) 7_556 7_545
Co Sm1 Sm1 52.561(11) 7_546 7_545
Ge1 Sm1 Sm1 84.796(10) 7_556 7
Ge1 Sm1 Sm1 140.209(14) 7_546 7
Ge2 Sm1 Sm1 55.497(10) . 7
Ge2 Sm1 Sm1 102.419(12) 7_545 7
Ge2 Sm1 Sm1 52.688(10) 7 7
Co Sm1 Sm1 61.878(11) 1_554 7
In Sm1 Sm1 100.053(6) 3 7
In Sm1 Sm1 159.861(11) 3_545 7
Co Sm1 Sm1 52.561(11) 7_556 7
Co Sm1 Sm1 97.320(13) 7_546 7
Sm1 Sm1 Sm1 73.283(11) 7_545 7
Ge1 Sm2 Ge1 91.563(15) 3 3_545
Ge1 Sm2 Co 108.933(13) 3 5_656
Ge1 Sm2 Co 108.934(13) 3_545 5_656
Ge1 Sm2 Ge2 82.382(11) 3 3
Ge1 Sm2 Ge2 149.306(15) 3_545 3
Co Sm2 Ge2 46.843(9) 5_656 3
Ge1 Sm2 Ge2 149.306(15) 3 3_545
Ge1 Sm2 Ge2 82.382(11) 3_545 3_545
Co Sm2 Ge2 46.843(9) 5_656 3_545
Ge2 Sm2 Ge2 87.642(15) 3 3_545
Ge1 Sm2 Co 47.688(15) 3 3
Ge1 Sm2 Co 108.414(15) 3_545 3
Co Sm2 Co 61.312(16) 5_656 3
Ge2 Sm2 Co 47.019(15) 3 3
Ge2 Sm2 Co 105.890(15) 3_545 3
Ge1 Sm2 Co 108.414(15) 3 3_545
Ge1 Sm2 Co 47.688(14) 3_545 3_545
Co Sm2 Co 61.312(16) 5_656 3_545
Ge2 Sm2 Co 105.890(15) 3 3_545
Ge2 Sm2 Co 47.019(15) 3_545 3_545
Co Sm2 Co 87.263(17) 3 3_545
Ge1 Sm2 Ge1 107.596(9) 3 7_546
Ge1 Sm2 Ge1 48.838(16) 3_545 7_546
Co Sm2 Ge1 137.368(7) 5_656 7_546
Ge2 Sm2 Ge1 160.841(15) 3 7_546
Ge2 Sm2 Ge1 90.954(11) 3_545 7_546
Co Sm2 Ge1 150.328(16) 3 7_546
Co Sm2 Ge1 86.797(12) 3_545 7_546
Ge1 Sm2 Ge1 48.838(16) 3 7_556
Ge1 Sm2 Ge1 107.596(9) 3_545 7_556
Co Sm2 Ge1 137.368(7) 5_656 7_556
Ge2 Sm2 Ge1 90.954(11) 3 7_556
Ge2 Sm2 Ge1 160.841(15) 3_545 7_556
Co Sm2 Ge1 86.797(13) 3 7_556
Co Sm2 Ge1 150.328(16) 3_545 7_556
Ge1 Sm2 Ge1 84.148(14) 7_546 7_556
Ge1 Sm2 Ge2 78.109(12) 3 5_656
Ge1 Sm2 Ge2 78.109(12) 3_545 5_656
Co Sm2 Ge2 44.912(16) 5_656 5_656
Ge2 Sm2 Ge2 71.197(13) 3 5_656
Ge2 Sm2 Ge2 71.197(13) 3_545 5_656
Co Sm2 Ge2 43.746(9) 3 5_656
Co Sm2 Ge2 43.746(9) 3_545 5_656
Ge1 Sm2 Ge2 126.195(10) 7_546 5_656
Ge1 Sm2 Ge2 126.195(10) 7_556 5_656
Ge1 Sm2 In 150.727(12) 3 3_545
Ge1 Sm2 In 88.495(9) 3_545 3_545
Co Sm2 In 98.662(11) 5_656 3_545
Ge2 Sm2 In 111.197(11) 3 3_545
Ge2 Sm2 In 59.566(10) 3_545 3_545
Co Sm2 In 156.772(14) 3 3_545
Co Sm2 In 93.085(10) 3_545 3_545
Ge1 Sm2 In 52.690(9) 7_546 3_545
Ge1 Sm2 In 103.534(10) 7_556 3_545
Ge2 Sm2 In 130.267(7) 5_656 3_545
Ge1 Sm2 In 88.495(10) 3 3
Ge1 Sm2 In 150.727(12) 3_545 3
Co Sm2 In 98.662(11) 5_656 3
Ge2 Sm2 In 59.566(10) 3 3
Ge2 Sm2 In 111.197(11) 3_545 3
Co Sm2 In 93.085(10) 3 3
Co Sm2 In 156.772(14) 3_545 3
Ge1 Sm2 In 103.534(10) 7_546 3
Ge1 Sm2 In 52.690(9) 7_556 3
Ge2 Sm2 In 130.267(7) 5_656 3
In Sm2 In 77.642(8) 3_545 3
Ge2 Co Ge2 123.39(3) 7_556 7_546
Ge2 Co Ge1 110.698(19) 7_556 .
Ge2 Co Ge1 110.698(19) 7_546 .
Ge2 Co Ge2 100.83(2) 7_556 .
Ge2 Co Ge2 100.83(2) 7_546 .
Ge1 Co Ge2 108.46(3) . .
Ge2 Co Sm2 68.061(17) 7_556 5_656
Ge2 Co Sm2 68.061(17) 7_546 5_656
Ge1 Co Sm2 176.20(3) . 5_656
Ge2 Co Sm2 75.34(2) . 5_656
Ge2 Co Sm2 160.91(2) 7_556 3_445
Ge2 Co Sm2 74.335(12) 7_546 3_445
Ge1 Co Sm2 63.698(15) . 3_445
Ge2 Co Sm2 66.264(15) . 3_445
Sm2 Co Sm2 118.690(16) 5_656 3_445
Ge2 Co Sm2 74.335(12) 7_556 3_455
Ge2 Co Sm2 160.91(2) 7_546 3_455
Ge1 Co Sm2 63.698(15) . 3_455
Ge2 Co Sm2 66.264(15) . 3_455
Sm2 Co Sm2 118.690(15) 5_656 3_455
Sm2 Co Sm2 87.261(17) 3_445 3_455
Ge2 Co Sm1 66.699(17) 7_556 1_556
Ge2 Co Sm1 66.699(17) 7_546 1_556
Ge1 Co Sm1 104.73(2) . 1_556
Ge2 Co Sm1 146.81(3) . 1_556
Sm2 Co Sm1 71.468(15) 5_656 1_556
Sm2 Co Sm1 131.773(12) 3_445 1_556
Sm2 Co Sm1 131.773(12) 3_455 1_556
Ge2 Co Sm1 57.940(15) 7_556 7_556
Ge2 Co Sm1 123.64(2) 7_546 7_556
Ge1 Co Sm1 57.109(13) . 7_556
Ge2 Co Sm1 135.496(14) . 7_556
Sm2 Co Sm1 120.267(16) 5_656 7_556
Sm2 Co Sm1 120.73(2) 3_445 7_556
Sm2 Co Sm1 70.175(11) 3_455 7_556
Sm1 Co Sm1 65.560(13) 1_556 7_556
Ge2 Co Sm1 123.64(2) 7_556 7_546
Ge2 Co Sm1 57.940(14) 7_546 7_546
Ge1 Co Sm1 57.109(13) . 7_546
Ge2 Co Sm1 135.496(14) . 7_546
Sm2 Co Sm1 120.267(16) 5_656 7_546
Sm2 Co Sm1 70.175(11) 3_445 7_546
Sm2 Co Sm1 120.73(2) 3_455 7_546
Sm1 Co Sm1 65.560(13) 1_556 7_546
Sm1 Co Sm1 76.057(15) 7_556 7_546
Ge1 In Ge1 180.000(15) 5_556 1_554
Ge1 In Sm1 56.068(7) 5_556 3_445
Ge1 In Sm1 123.932(7) 1_554 3_445
Ge1 In Sm1 123.932(7) 5_556 7
Ge1 In Sm1 56.068(7) 1_554 7
Sm1 In Sm1 180.0 3_445 7
Ge1 In Sm1 123.933(7) 5_556 7_545
Ge1 In Sm1 56.067(7) 1_554 7_545
Sm1 In Sm1 100.368(8) 3_445 7_545
Sm1 In Sm1 79.632(8) 7 7_545
Ge1 In Sm1 56.067(7) 5_556 3_455
Ge1 In Sm1 123.933(7) 1_554 3_455
Sm1 In Sm1 79.632(8) 3_445 3_455
Sm1 In Sm1 100.368(8) 7 3_455
Sm1 In Sm1 180.0 7_545 3_455
Ge1 In Sm2 59.806(8) 5_556 3_455
Ge1 In Sm2 120.194(8) 1_554 3_455
Sm1 In Sm2 115.761(6) 3_445 3_455
Sm1 In Sm2 64.239(6) 7 3_455
Sm1 In Sm2 111.605(6) 7_545 3_455
Sm1 In Sm2 68.395(6) 3_455 3_455
Ge1 In Sm2 120.194(8) 5_556 7_545
Ge1 In Sm2 59.806(8) 1_554 7_545
Sm1 In Sm2 64.239(6) 3_445 7_545
Sm1 In Sm2 115.761(6) 7 7_545
Sm1 In Sm2 68.395(6) 7_545 7_545
Sm1 In Sm2 111.605(6) 3_455 7_545
Sm2 In Sm2 180.0 3_455 7_545
Ge1 In Sm2 59.806(8) 5_556 3_445
Ge1 In Sm2 120.194(8) 1_554 3_445
Sm1 In Sm2 68.395(6) 3_445 3_445
Sm1 In Sm2 111.605(6) 7 3_445
Sm1 In Sm2 64.239(6) 7_545 3_445
Sm1 In Sm2 115.761(6) 3_455 3_445
Sm2 In Sm2 77.642(7) 3_455 3_445
Sm2 In Sm2 102.358(8) 7_545 3_445
Ge1 In Sm2 120.194(8) 5_556 7
Ge1 In Sm2 59.806(8) 1_554 7
Sm1 In Sm2 111.605(6) 3_445 7
Sm1 In Sm2 68.395(6) 7 7
Sm1 In Sm2 115.761(6) 7_545 7
Sm1 In Sm2 64.239(6) 3_455 7
Sm2 In Sm2 102.358(8) 3_455 7
Sm2 In Sm2 77.642(7) 7_545 7
Sm2 In Sm2 180.0 3_445 7
Co Ge1 Ge1 118.82(3) . 5_556
Co Ge1 In 132.45(2) . 1_556
Ge1 Ge1 In 108.73(3) 5_556 1_556
Co Ge1 Sm1 78.817(15) . 7_556
Ge1 Ge1 Sm1 132.652(10) 5_556 7_556
In Ge1 Sm1 68.842(11) 1_556 7_556
Co Ge1 Sm1 78.817(15) . 7_546
Ge1 Ge1 Sm1 132.652(10) 5_556 7_546
In Ge1 Sm1 68.842(11) 1_556 7_546
Sm1 Ge1 Sm1 92.064(15) 7_556 7_546
Co Ge1 Sm2 68.614(14) . 3_445
Ge1 Ge1 Sm2 69.813(15) 5_556 3_445
In Ge1 Sm2 133.215(8) 1_556 3_445
Sm1 Ge1 Sm2 147.286(19) 7_556 3_445
Sm1 Ge1 Sm2 79.031(9) 7_546 3_445
Co Ge1 Sm2 68.614(14) . 3_455
Ge1 Ge1 Sm2 69.813(15) 5_556 3_455
In Ge1 Sm2 133.215(8) 1_556 3_455
Sm1 Ge1 Sm2 79.031(9) 7_556 3_455
Sm1 Ge1 Sm2 147.286(19) 7_546 3_455
Sm2 Ge1 Sm2 91.565(16) 3_445 3_455
Co Ge1 Sm2 136.683(8) . 7_546
Ge1 Ge1 Sm2 61.349(14) 5_556 7_546
In Ge1 Sm2 67.503(10) 1_556 7_546
Sm1 Ge1 Sm2 136.169(18) 7_556 7_546
Sm1 Ge1 Sm2 75.925(9) 7_546 7_546
Sm2 Ge1 Sm2 72.403(9) 3_445 7_546
Sm2 Ge1 Sm2 131.162(16) 3_455 7_546
Co Ge1 Sm2 136.683(9) . 7_556
Ge1 Ge1 Sm2 61.349(14) 5_556 7_556
In Ge1 Sm2 67.503(10) 1_556 7_556
Sm1 Ge1 Sm2 75.925(9) 7_556 7_556
Sm1 Ge1 Sm2 136.169(18) 7_546 7_556
Sm2 Ge1 Sm2 131.162(16) 3_445 7_556
Sm2 Ge1 Sm2 72.403(9) 3_455 7_556
Sm2 Ge1 Sm2 84.149(14) 7_546 7_556
Co Ge2 Co 123.39(3) 7_556 7_546
Co Ge2 Co 79.17(2) 7_556 .
Co Ge2 Co 79.17(2) 7_546 .
Co Ge2 Sm1 78.727(18) 7_556 .
Co Ge2 Sm1 78.727(18) 7_546 .
Co Ge2 Sm1 132.31(2) . .
Co Ge2 Sm2 142.95(2) 7_556 3_445
Co Ge2 Sm2 65.098(16) 7_546 3_445
Co Ge2 Sm2 66.719(14) . 3_445
Sm1 Ge2 Sm2 135.434(8) . 3_445
Co Ge2 Sm2 65.098(16) 7_556 3_455
Co Ge2 Sm2 142.95(2) 7_546 3_455
Co Ge2 Sm2 66.719(14) . 3_455
Sm1 Ge2 Sm2 135.434(8) . 3_455
Sm2 Ge2 Sm2 87.640(15) 3_445 3_455
Co Ge2 Sm1 145.87(2) 7_556 7_545
Co Ge2 Sm1 67.434(15) 7_546 7_545
Co Ge2 Sm1 133.993(10) . 7_545
Sm1 Ge2 Sm1 71.815(12) . 7_545
Sm2 Ge2 Sm1 70.806(9) 3_445 7_545
Sm2 Ge2 Sm1 128.608(18) 3_455 7_545
Co Ge2 Sm1 67.434(15) 7_556 7
Co Ge2 Sm1 145.87(2) 7_546 7
Co Ge2 Sm1 133.993(10) . 7
Sm1 Ge2 Sm1 71.815(12) . 7
Sm2 Ge2 Sm1 128.608(18) 3_445 7
Sm2 Ge2 Sm1 70.806(9) 3_455 7
Sm1 Ge2 Sm1 86.947(15) 7_545 7
Co Ge2 Sm2 61.919(16) 7_556 5_656
Co Ge2 Sm2 61.919(16) 7_546 5_656
Co Ge2 Sm2 59.751(19) . 5_656
Sm1 Ge2 Sm2 72.562(14) . 5_656
Sm2 Ge2 Sm2 108.804(13) 3_445 5_656
Sm2 Ge2 Sm2 108.804(13) 3_455 5_656
Sm1 Ge2 Sm2 122.108(12) 7_545 5_656
Sm1 Ge2 Sm2 122.108(12) 7 5_656

loop_
_geom_bond_atom_site_label_1
_geom_bond_atom_site_label_2
_geom_bond_distance
_geom_bond_site_symmetry_2
Sm1 Ge1 2.9680(4) 7_556
Sm1 Ge1 2.9680(4) 7_546
Sm1 Ge2 2.9965(6) .
Sm1 Ge2 3.1048(4) 7_545
Sm1 Ge2 3.1048(4) 7
Sm1 Co 3.1217(7) 1_554
Sm1 In 3.3360(2) 3
Sm1 In 3.3360(2) 3_545
Sm1 Co 3.4674(5) 7_556
Sm1 Co 3.4674(5) 7_546
Sm1 Sm1 3.5793(4) 7_545
Sm1 Sm1 3.5793(4) 7
Sm2 Ge1 2.9806(4) 3
Sm2 Ge1 2.9806(4) 3_545
Sm2 Co 3.0168(7) 5_656
Sm2 Ge2 3.0851(4) 3
Sm2 Ge2 3.0851(4) 3_545
Sm2 Co 3.0958(5) 3
Sm2 Co 3.0958(5) 3_545
Sm2 Ge1 3.1878(4) 7_546
Sm2 Ge1 3.1878(4) 7_556
Sm2 Ge2 3.3785(6) 5_656
Sm2 In 3.4075(3) 3_545
Sm2 In 3.4075(3) 3
Co Ge2 2.4262(4) 7_556
Co Ge2 2.4262(4) 7_546
Co Ge1 2.4586(8) .
Co Ge2 2.4656(8) .
Co Sm2 3.0168(7) 5_656
Co Sm2 3.0958(5) 3_445
Co Sm2 3.0958(5) 3_455
Co Sm1 3.1217(7) 1_556
Co Sm1 3.4675(5) 7_556
Co Sm1 3.4675(5) 7_546
In Ge1 2.9335(5) 5_556
In Ge1 2.9335(5) 1_554
In Sm1 3.3361(2) 3_445
In Sm1 3.3361(2) 7
In Sm1 3.3361(2) 7_545
In Sm1 3.3361(2) 3_455
In Sm2 3.4075(2) 3_455
In Sm2 3.4075(2) 7_545
In Sm2 3.4075(2) 3_445
In Sm2 3.4075(2) 7
Ge1 Ge1 2.5570(9) 5_556
Ge1 In 2.9335(5) 1_556
Ge1 Sm1 2.9680(4) 7_556
Ge1 Sm1 2.9680(4) 7_546
Ge1 Sm2 2.9805(4) 3_445
Ge1 Sm2 2.9805(4) 3_455
Ge1 Sm2 3.1878(4) 7_546
Ge1 Sm2 3.1878(4) 7_556
Ge2 Co 2.4262(4) 7_556
Ge2 Co 2.4262(4) 7_546
Ge2 Sm2 3.0852(4) 3_445
Ge2 Sm2 3.0852(4) 3_455
Ge2 Sm1 3.1048(4) 7_545
Ge2 Sm1 3.1048(4) 7
Ge2 Sm2 3.3785(6) 5_656
